data_7056869
loop_
_publ_author_name
'Li, Lili'
'Wu, Wen Xin'
'Liu, Zheng Fei'
'Jin, Wei Jun'

_publ_section_title
;
 Effect of geometry factors on the priority of \s-hole&#x22EF;\p and
 \p-hole&#x22EF;\p bond in phosphorescent cocrystals formed by pyrene or
 phenanthrene and trihaloperfluorobenzenes
;
_journal_issue 13
_journal_name_full 'New Journal of Chemistry'
_journal_page_first 10633
_journal_paper_doi 10.1039/C7NJ04536K
_journal_volume 42
_journal_year 2018
_chemical_formula_moiety 'C6 F3 I3, 0.5(C14 H10)'
_chemical_formula_sum 'C13 H5 F3 I3'
_chemical_formula_weight 598.87
_space_group_crystal_system monoclinic
_space_group_IT_number 14
_space_group_name_Hall '-P 2ybc'
_space_group_name_H-M_alt 'P 1 21/c 1'
_symmetry_space_group_name_Hall '-P 2ybc'
_symmetry_space_group_name_H-M 'P 1 21/c 1'
_atom_sites_solution_hydrogens geom
_audit_creation_date 2017-07-18
_audit_creation_method
;
Olex2 1.2
(compiled 2017.03.28 svn.r3405 for OlexSys, GUI svn.r5337)
;
_audit_update_record
;
2017-11-16 deposited with the CCDC.
2018-01-08 downloaded from the CCDC.
;
_cell_angle_alpha 90
_cell_angle_beta 99.930(6)
_cell_angle_gamma 90
_cell_formula_units_Z 4
_cell_length_a 6.7866(4)
_cell_length_b 24.3582(14)
_cell_length_c 9.1687(5)
_cell_measurement_reflns_used 5899
_cell_measurement_temperature 100.01(15)
_cell_measurement_theta_max 29.6280
_cell_measurement_theta_min 3.8360
_cell_volume 1492.97(15)
_computing_cell_refinement 'CrysAlisPro 1.171.38.46 (Rigaku OD, 2015)'
_computing_data_collection 'CrysAlisPro 1.171.38.46 (Rigaku OD, 2015)'
_computing_data_reduction 'CrysAlisPro 1.171.38.46 (Rigaku OD, 2015)'
_computing_molecular_graphics 'Olex2 (Dolomanov et al., 2009)'
_computing_publication_material 'Olex2 (Dolomanov et al., 2009)'
_computing_structure_refinement 'ShelXL (Sheldrick, 2015)'
_diffrn_ambient_environment N~2~
_diffrn_ambient_temperature 100.01(15)
_diffrn_detector 'CCD plate'
_diffrn_detector_area_resol_mean 5.3127
_diffrn_detector_type AtlasS2
_diffrn_measured_fraction_theta_full 0.998
_diffrn_measured_fraction_theta_max 0.883
_diffrn_measurement_details
;
List of Runs (angles in degrees, time in seconds):

  # Type    Start    End  Width  t~exp~   \w     \q     \k     \f   Frames
#--------------------------------------------------------------------------
  1  \w    -20.00  34.00   1.00    2.55    --   12.76 -37.00  90.00   54
  2  \w    -20.00  72.00   1.00    2.55    --   12.76  77.00  30.00   92
  3  \w     37.00 101.00   1.00    2.55    --   12.76 178.00 -60.00   64
  4  \w     48.00  74.00   1.00    2.55    --   12.76 178.00  90.00   26
  5  \w    -60.00  34.00   1.00    2.55    --   12.76 -77.00 -90.00   94
  6  \w    -19.00   6.00   1.00    2.55    --  -11.04 -99.00-120.00   25
;
_diffrn_measurement_device 'four-circle diffractometer'
_diffrn_measurement_device_type 'SuperNova, Dual, Cu at zero, AtlasS2'
_diffrn_measurement_method '\w scans'
_diffrn_orient_matrix_type 'CrysAlisPro convention (1999,Acta A55,543-557)'
_diffrn_orient_matrix_UB_11 -0.0279915000
_diffrn_orient_matrix_UB_12 -0.0269645000
_diffrn_orient_matrix_UB_13 0.0174356000
_diffrn_orient_matrix_UB_21 -0.0759321000
_diffrn_orient_matrix_UB_22 -0.0000142000
_diffrn_orient_matrix_UB_23 -0.0637042000
_diffrn_orient_matrix_UB_31 0.0684529000
_diffrn_orient_matrix_UB_32 -0.0110243000
_diffrn_orient_matrix_UB_33 -0.0425822000
_diffrn_radiation_monochromator mirror
_diffrn_radiation_probe x-ray
_diffrn_radiation_type MoK\a
_diffrn_radiation_wavelength 0.71073
_diffrn_reflns_av_R_equivalents 0.0328
_diffrn_reflns_av_unetI/netI 0.0346
_diffrn_reflns_Laue_measured_fraction_full 0.998
_diffrn_reflns_Laue_measured_fraction_max 0.883
_diffrn_reflns_limit_h_max 9
_diffrn_reflns_limit_h_min -8
_diffrn_reflns_limit_k_max 34
_diffrn_reflns_limit_k_min -30
_diffrn_reflns_limit_l_max 11
_diffrn_reflns_limit_l_min -12
_diffrn_reflns_number 13998
_diffrn_reflns_point_group_measured_fraction_full 0.998
_diffrn_reflns_point_group_measured_fraction_max 0.883
_diffrn_reflns_theta_full 25.242
_diffrn_reflns_theta_max 29.999
_diffrn_reflns_theta_min 3.345
_diffrn_source 'micro-focus sealed X-ray tube'
_diffrn_source_type 'SuperNova (Mo) X-ray Source'
_exptl_absorpt_coefficient_mu 6.295
_exptl_absorpt_correction_T_max 1.00000
_exptl_absorpt_correction_T_min 0.70307
_exptl_absorpt_correction_type multi-scan
_exptl_absorpt_process_details
;
CrysAlisPro 1.171.38.46 (Rigaku Oxford Diffraction, 2015)
Empirical absorption correction using spherical harmonics,
 implemented in SCALE3 ABSPACK scaling algorithm.
;
_exptl_crystal_colour colourless
_exptl_crystal_density_diffrn 2.664
_exptl_crystal_description block
_exptl_crystal_F_000 1076
_exptl_crystal_size_max 0.20
_exptl_crystal_size_mid 0.15
_exptl_crystal_size_min 0.10
_refine_diff_density_max 1.375
_refine_diff_density_min -1.435
_refine_diff_density_rms 0.150
_refine_ls_extinction_method none
_refine_ls_goodness_of_fit_ref 1.071
_refine_ls_hydrogen_treatment constr
_refine_ls_matrix_type full
_refine_ls_number_parameters 235
_refine_ls_number_reflns 3851
_refine_ls_number_restraints 120
_refine_ls_restrained_S_all 1.058
_refine_ls_R_factor_all 0.0360
_refine_ls_R_factor_gt 0.0280
_refine_ls_shift/su_max 0.002
_refine_ls_shift/su_mean 0.000
_refine_ls_structure_factor_coef Fsqd
_refine_ls_weighting_details 'w=1/[\s^2^(Fo^2^)+(0.0123P)^2^+2.0149P] where P=(Fo^2^+2Fc^2^)/3'
_refine_ls_weighting_scheme calc
_refine_ls_wR_factor_gt 0.0477
_refine_ls_wR_factor_ref 0.0508
_reflns_Friedel_coverage 0.000
_reflns_number_gt 3351
_reflns_number_total 3851
_reflns_threshold_expression 'I > 2\s(I)'
_cod_data_source_file c7nj04536k2.cif
_cod_data_source_block 20170718c
_cod_depositor_comments 'Adding full bibliography for 7056866--7056869.cif.'
_cod_database_code 7056869
_shelx_shelxl_version_number 2014/7
_chemical_oxdiff_formula c1h1f1i1
_chemical_oxdiff_usercomment 1
_shelx_space_group_comment
;
The symmetry employed for this shelxl refinement is uniquely defined
by the following loop, which should always be used as a source of
symmetry information in preference to the above space-group names.
They are only intended as comments.
;
_reflns_odcompleteness_completeness 99.75
_reflns_odcompleteness_iscentric 1
_reflns_odcompleteness_theta 26.32
_olex2_refinement_description
;
1. Fixed Uiso
 At 1.2 times of:
  All C(H) groups
2. Uiso/Uaniso restraints and constraints
Uanis(C1) \\sim Ueq, Uanis(C2) \\sim Ueq, Uanis(C3) \\sim Ueq, Uanis(C4) \\sim
Ueq, Uanis(C5) \\sim Ueq, Uanis(C6) \\sim Ueq, Uanis(C7) \\sim Ueq, Uanis(C8)
\\sim Ueq, Uanis(C9) \\sim Ueq, Uanis(C10) \\sim Ueq, Uanis(C11) \\sim Ueq,
Uanis(C12) \\sim Ueq, Uanis(C13) \\sim Ueq, Uanis(C14) \\sim Ueq, Uanis(C15)
\\sim Ueq, Uanis(C16) \\sim Ueq, Uanis(C17) \\sim Ueq, Uanis(C18) \\sim Ueq,
Uanis(C19) \\sim Ueq, Uanis(C20) \\sim Ueq: with sigma of 0.01 and sigma for
terminal atoms of 0.02
3. Others
 Fixed Sof: C7(0.5) C8(0.5) H8(0.5) C9(0.5) H9(0.5) C10(0.5) H10(0.5) C11(0.5)
 H11(0.5) C12(0.5) C13(0.5) H13(0.5) C14(0.5) H14(0.5) C15(0.5) C16(0.5)
 H16(0.5) C17(0.5) H17(0.5) C18(0.5) H18(0.5) C19(0.5) H19(0.5) C20(0.5)
4.a Aromatic/amide H refined with riding coordinates:
 C8(H8), C9(H9), C10(H10), C11(H11), C13(H13), C14(H14), C16(H16), C17(H17),
 C18(H18), C19(H19)
;
_olex2_submission_special_instructions 'No special instructions were received'
_oxdiff_exptl_absorpt_empirical_details
;
Empirical correction (ABSPACK) includes:
- Absorption correction using spherical harmonics
- Frame scaling
;
_oxdiff_exptl_absorpt_empirical_full_max 1.476
_oxdiff_exptl_absorpt_empirical_full_min 0.798

loop_
_space_group_symop_operation_xyz
'x, y, z'
'-x, y+1/2, -z+1/2'
'-x, -y, -z'
'x, -y-1/2, z-1/2'

loop_
_atom_site_label
_atom_site_type_symbol
_atom_site_fract_x
_atom_site_fract_y
_atom_site_fract_z
_atom_site_U_iso_or_equiv
_atom_site_adp_type
_atom_site_occupancy
_atom_site_site_symmetry_order
_atom_site_calc_flag
_atom_site_refinement_flags_posn
_atom_site_refinement_flags_adp
_atom_site_refinement_flags_occupancy
_atom_site_disorder_assembly
_atom_site_disorder_group
C1 C 0.6573(5) 0.66469(14) 0.3065(4) 0.0172(7) Uani 1 1 d . U . . .
C2 C 0.7341(5) 0.71523(14) 0.2789(4) 0.0170(7) Uani 1 1 d . U . . .
C3 C 0.6676(5) 0.76400(14) 0.3306(4) 0.0174(7) Uani 1 1 d . U . . .
C4 C 0.5131(5) 0.76065(14) 0.4099(4) 0.0176(7) Uani 1 1 d . U . . .
C5 C 0.4280(5) 0.71156(14) 0.4392(4) 0.0169(7) Uani 1 1 d . U . . .
C6 C 0.5019(5) 0.66433(14) 0.3867(4) 0.0178(7) Uani 1 1 d . U . . .
C7 C 1.0730(17) 0.5178(4) 0.9429(11) 0.0200(19) Uani 0.5 1 d . U P A -1
C8 C 1.2428(15) 0.5467(3) 0.9170(11) 0.0268(18) Uani 0.5 1 d . U P A -1
H8 H 1.3487 0.5514 0.9950 0.032 Uiso 0.5 1 calc R . P A -1
C9 C 1.2587(15) 0.5682(4) 0.7811(11) 0.030(2) Uani 0.5 1 d . U P A -1
H9 H 1.3729 0.5872 0.7675 0.036 Uiso 0.5 1 calc R . P A -1
C10 C 1.0985(16) 0.5608(4) 0.6628(12) 0.0221(19) Uani 0.5 1 d . U P A -1
H10 H 1.1082 0.5748 0.5700 0.026 Uiso 0.5 1 calc R . P A -1
C11 C 0.9297(17) 0.5335(4) 0.6819(11) 0.022(2) Uani 0.5 1 d . U P A -1
H11 H 0.8246 0.5293 0.6030 0.027 Uiso 0.5 1 calc R . P A -1
C12 C 0.9150(16) 0.5114(3) 0.8242(12) 0.0218(17) Uani 0.5 1 d . U P A -1
C13 C 0.7380(12) 0.4826(3) 0.8423(9) 0.0223(17) Uani 0.5 1 d . U P A -1
H13 H 0.6329 0.4790 0.7632 0.027 Uiso 0.5 1 calc R . P A -1
C14 C 0.7241(12) 0.4604(3) 0.9753(9) 0.0252(17) Uani 0.5 1 d . U P A -1
H14 H 0.6093 0.4409 0.9855 0.030 Uiso 0.5 1 calc R . P A -1
C15 C 0.8773(17) 0.4657(4) 1.0986(10) 0.021(2) Uani 0.5 1 d . U P A -1
C16 C 0.8562(17) 0.4425(4) 1.2399(12) 0.030(2) Uani 0.5 1 d . U P A -1
H16 H 0.7404 0.4236 1.2504 0.036 Uiso 0.5 1 calc R . P A -1
C17 C 1.006(2) 0.4484(5) 1.3566(13) 0.031(3) Uani 0.5 1 d . U P A -1
H17 H 0.9912 0.4330 1.4470 0.037 Uiso 0.5 1 calc R . P A -1
C18 C 1.1778(17) 0.4762(4) 1.3467(11) 0.034(2) Uani 0.5 1 d . U P A -1
H18 H 1.2775 0.4802 1.4294 0.041 Uiso 0.5 1 calc R . P A -1
C19 C 1.2018(18) 0.4985(4) 1.2111(11) 0.030(2) Uani 0.5 1 d . U P A -1
H19 H 1.3201 0.5168 1.2035 0.036 Uiso 0.5 1 calc R . P A -1
C20 C 1.0522(17) 0.4942(3) 1.0859(12) 0.0253(18) Uani 0.5 1 d . U P A -1
F1 F 0.8812(3) 0.71726(8) 0.1978(2) 0.0232(5) Uani 1 1 d . . . . .
F2 F 0.4440(3) 0.80738(8) 0.4605(2) 0.0236(5) Uani 1 1 d . . . . .
F3 F 0.4249(3) 0.61560(8) 0.4158(2) 0.0266(5) Uani 1 1 d . . . . .
I1 I 0.77469(4) 0.59337(2) 0.23270(3) 0.03098(8) Uani 1 1 d . . . . .
I2 I 0.79365(4) 0.83869(2) 0.28606(3) 0.02469(7) Uani 1 1 d . . . . .
I3 I 0.19246(3) 0.70843(2) 0.55663(2) 0.02260(7) Uani 1 1 d . . . . .

loop_
_atom_site_aniso_label
_atom_site_aniso_U_11
_atom_site_aniso_U_22
_atom_site_aniso_U_33
_atom_site_aniso_U_23
_atom_site_aniso_U_13
_atom_site_aniso_U_12
C1 0.0210(18) 0.0165(17) 0.0148(16) -0.0009(13) 0.0055(14) 0.0036(14)
C2 0.0140(16) 0.0247(18) 0.0126(16) 0.0027(13) 0.0032(13) 0.0009(14)
C3 0.0173(17) 0.0176(17) 0.0172(17) 0.0032(13) 0.0025(14) -0.0016(14)
C4 0.0189(17) 0.0179(17) 0.0145(16) -0.0024(13) -0.0010(14) 0.0009(14)
C5 0.0142(16) 0.0239(18) 0.0126(16) 0.0008(13) 0.0021(13) 0.0030(14)
C6 0.0195(17) 0.0165(17) 0.0176(17) 0.0017(13) 0.0034(14) -0.0031(14)
C7 0.022(5) 0.012(4) 0.026(5) -0.006(3) 0.005(4) 0.004(4)
C8 0.025(4) 0.020(4) 0.036(5) -0.005(3) 0.005(4) 0.002(4)
C9 0.032(5) 0.021(4) 0.039(5) -0.001(3) 0.010(4) 0.000(4)
C10 0.029(5) 0.015(4) 0.022(5) 0.002(3) 0.005(4) 0.004(4)
C11 0.026(5) 0.015(4) 0.025(5) -0.006(3) 0.001(4) -0.001(4)
C12 0.027(5) 0.015(4) 0.023(5) -0.003(3) 0.004(4) 0.004(3)
C13 0.023(4) 0.017(4) 0.025(4) -0.004(3) -0.003(3) 0.004(3)
C14 0.024(4) 0.023(4) 0.028(4) -0.008(3) 0.005(3) 0.002(3)
C15 0.026(5) 0.014(4) 0.024(5) -0.003(3) 0.007(4) 0.006(4)
C16 0.043(5) 0.018(4) 0.030(5) 0.003(4) 0.008(5) 0.009(4)
C17 0.042(6) 0.025(5) 0.025(5) -0.003(4) 0.004(5) 0.005(5)
C18 0.047(5) 0.024(4) 0.026(5) -0.006(3) -0.005(4) 0.014(4)
C19 0.034(5) 0.019(4) 0.035(5) -0.004(4) 0.000(4) 0.010(4)
C20 0.033(5) 0.017(4) 0.025(5) -0.005(4) 0.003(4) 0.009(4)
F1 0.0218(11) 0.0281(12) 0.0231(11) 0.0003(9) 0.0133(9) -0.0022(9)
F2 0.0275(12) 0.0196(11) 0.0244(11) -0.0028(8) 0.0066(9) 0.0035(9)
F3 0.0323(13) 0.0187(11) 0.0321(12) 0.0020(9) 0.0152(10) -0.0045(9)
I1 0.04044(17) 0.02105(13) 0.03584(15) 0.00033(10) 0.01890(13) 0.00949(11)
I2 0.03158(14) 0.02065(13) 0.02231(13) -0.00024(9) 0.00596(10) -0.00884(10)
I3 0.01457(12) 0.03685(15) 0.01734(12) -0.00073(10) 0.00549(9) 0.00108(10)

loop_
_atom_type_symbol
_atom_type_description
_atom_type_scat_dispersion_real
_atom_type_scat_dispersion_imag
_atom_type_scat_source
C C 0.0033 0.0016 'International Tables Vol C Tables 4.2.6.8 and 6.1.1.4'
H H 0.0000 0.0000 'International Tables Vol C Tables 4.2.6.8 and 6.1.1.4'
F F 0.0171 0.0103 'International Tables Vol C Tables 4.2.6.8 and 6.1.1.4'
I I -0.4742 1.8119 'International Tables Vol C Tables 4.2.6.8 and 6.1.1.4'

loop_
_geom_angle_atom_site_label_1
_geom_angle_atom_site_label_2
_geom_angle_atom_site_label_3
_geom_angle
C2 C1 C6 116.7(3)
C2 C1 I1 120.7(2)
C6 C1 I1 122.6(3)
C1 C2 C3 123.3(3)
F1 C2 C1 118.4(3)
F1 C2 C3 118.3(3)
C2 C3 I2 121.0(2)
C4 C3 C2 116.9(3)
C4 C3 I2 122.1(3)
C5 C4 C3 122.6(3)
F2 C4 C3 118.3(3)
F2 C4 C5 119.1(3)
C4 C5 C6 118.0(3)
C4 C5 I3 121.3(2)
C6 C5 I3 120.7(2)
C5 C6 C1 122.5(3)
F3 C6 C1 117.9(3)
F3 C6 C5 119.5(3)
C8 C7 C20 123.9(11)
C12 C7 C8 117.8(9)
C12 C7 C20 118.3(13)
C7 C8 H8 118.7
C9 C8 C7 122.7(10)
C9 C8 H8 118.7
C8 C9 H9 120.7
C8 C9 C10 118.6(9)
C10 C9 H9 120.7
C9 C10 H10 119.4
C11 C10 C9 121.2(10)
C11 C10 H10 119.4
C10 C11 H11 120.2
C10 C11 C12 119.6(10)
C12 C11 H11 120.2
C7 C12 C11 120.2(9)
C7 C12 C13 120.9(10)
C13 C12 C11 119.0(11)
C12 C13 H13 120.2
C14 C13 C12 119.6(8)
C14 C13 H13 120.2
C13 C14 H14 119.0
C13 C14 C15 122.1(8)
C15 C14 H14 119.0
C14 C15 C16 120.8(11)
C20 C15 C14 120.1(10)
C20 C15 C16 119.1(9)
C15 C16 H16 120.2
C17 C16 C15 119.5(10)
C17 C16 H16 120.2
C16 C17 H17 118.9
C16 C17 C18 122.3(11)
C18 C17 H17 118.9
C17 C18 H18 120.5
C17 C18 C19 119.1(11)
C19 C18 H18 120.5
C18 C19 H19 119.2
C18 C19 C20 121.5(12)
C20 C19 H19 119.2
C15 C20 C7 119.1(13)
C15 C20 C19 118.5(10)
C19 C20 C7 122.5(11)

loop_
_geom_bond_atom_site_label_1
_geom_bond_atom_site_label_2
_geom_bond_distance
C1 C2 1.377(5)
C1 C6 1.386(5)
C1 I1 2.073(3)
C2 C3 1.383(5)
C2 F1 1.345(4)
C3 C4 1.378(5)
C3 I2 2.081(3)
C4 C5 1.374(5)
C4 F2 1.344(4)
C5 C6 1.374(5)
C5 I3 2.077(3)
C6 F3 1.342(4)
C7 C8 1.404(12)
C7 C12 1.398(15)
C7 C20 1.462(12)
C8 H8 0.9300
C8 C9 1.372(13)
C9 H9 0.9300
C9 C10 1.409(14)
C10 H10 0.9300
C10 C11 1.362(13)
C11 H11 0.9300
C11 C12 1.431(14)
C12 C13 1.426(12)
C13 H13 0.9300
C13 C14 1.352(12)
C14 H14 0.9300
C14 C15 1.403(13)
C15 C16 1.443(14)
C15 C20 1.396(14)
C16 H16 0.9300
C16 C17 1.350(16)
C17 H17 0.9300
C17 C18 1.367(16)
C18 H18 0.9300
C18 C19 1.392(14)
C19 H19 0.9300
C19 C20 1.399(14)
